data_4066375
loop_
_publ_author_name
'Thomson, Robert K.'
'Schafer, Laurel L.'

_publ_section_title
;
 Synthesis, Structure, and Insertion Reactivity of Zirconium and Hafnium
 Amidate Benzyl Complexes
;
_journal_issue 16
_journal_name_full Organometallics
_journal_page_first 3546
_journal_paper_doi 10.1021/om100424j
_journal_volume 29
_journal_year 2010
_chemical_formula_moiety 'C45 H62 N2 O3 Zr'
_chemical_formula_sum 'C45 H62 N2 O3 Zr'
_chemical_formula_weight 770.19
_chemical_name_systematic
;
 ?
;
_space_group_IT_number 2
_symmetry_cell_setting triclinic
_symmetry_space_group_name_Hall '-P 1'
_symmetry_space_group_name_H-M 'P -1'
_atom_sites_solution_hydrogens geom
_atom_sites_solution_primary direct
_atom_sites_solution_secondary difmap
_audit_creation_method SHELXL-97
_cell_angle_alpha 86.984(10)
_cell_angle_beta 82.894(9)
_cell_angle_gamma 69.810(6)
_cell_formula_units_Z 2
_cell_length_a 8.8174(7)
_cell_length_b 11.5483(9)
_cell_length_c 21.155(3)
_cell_measurement_temperature 173(2)
_cell_measurement_theta_max 27.88
_cell_measurement_theta_min 2.27
_cell_volume 2006.1(4)
_computing_cell_refinement CrystalClear
_computing_data_reduction CrystalClear
_computing_molecular_graphics 'ORTEP-3 (Farrugia, 1997)'
_computing_publication_material 'PLATON (Spek, 1990)'
_computing_structure_refinement 'SHELXL-97 (Sheldrick, 1997)'
_computing_structure_solution SIR-97
_diffrn_ambient_temperature 173(2)
_diffrn_measured_fraction_theta_full 0.847
_diffrn_measured_fraction_theta_max 0.847
_diffrn_measurement_device_type 'Bruker X8'
_diffrn_radiation_monochromator graphite
_diffrn_radiation_source 'fine-focus sealed tube'
_diffrn_radiation_type MoK\a
_diffrn_radiation_wavelength 0.71080
_diffrn_reflns_av_R_equivalents 0.0353
_diffrn_reflns_av_sigmaI/netI 0.0461
_diffrn_reflns_limit_h_max 11
_diffrn_reflns_limit_h_min -11
_diffrn_reflns_limit_k_max 15
_diffrn_reflns_limit_k_min -15
_diffrn_reflns_limit_l_max 27
_diffrn_reflns_limit_l_min -26
_diffrn_reflns_number 17662
_diffrn_reflns_theta_full 27.88
_diffrn_reflns_theta_max 27.88
_diffrn_reflns_theta_min 2.11
_exptl_absorpt_coefficient_mu 0.315
_exptl_absorpt_correction_type multi-scan
_exptl_crystal_colour Yellow
_exptl_crystal_density_diffrn 1.275
_exptl_crystal_density_method 'not measured'
_exptl_crystal_description Chip
_exptl_crystal_F_000 820
_exptl_crystal_size_max 0.35
_exptl_crystal_size_mid 0.32
_exptl_crystal_size_min 0.30
_refine_diff_density_max 1.009
_refine_diff_density_min -1.023
_refine_diff_density_rms 0.076
_refine_ls_extinction_method none
_refine_ls_goodness_of_fit_ref 1.087
_refine_ls_hydrogen_treatment mixed
_refine_ls_matrix_type full
_refine_ls_number_parameters 462
_refine_ls_number_reflns 8114
_refine_ls_number_restraints 0
_refine_ls_restrained_S_all 1.087
_refine_ls_R_factor_all 0.0494
_refine_ls_R_factor_gt 0.0431
_refine_ls_shift/su_max 0.003
_refine_ls_shift/su_mean 0.000
_refine_ls_structure_factor_coef Fsqd
_refine_ls_weighting_details 'calc w=1/[\s^2^(Fo^2^)+(0.0443P)^2^+2.2295P] where P=(Fo^2^+2Fc^2^)/3'
_refine_ls_weighting_scheme calc
_refine_ls_wR_factor_gt 0.1065
_refine_ls_wR_factor_ref 0.1127
_reflns_number_gt 7282
_reflns_number_total 8114
_reflns_threshold_expression >2sigma(I)
_cod_data_source_file om100424j_si_002.cif
_cod_data_source_block shelxl
_cod_depositor_comments
;
The following automatic conversions were performed:

'_symmetry_cell_setting' value 'Triclinic' changed to 'triclinic'
according to /home/saulius/struct/CIF-dictionaries/cif_core.dic
dictionary named 'cif_core.dic' version 2.4.1 from
2010-06-29.

'_exptl_absorpt_correction_type' value 'Multi-scan'
changed to 'multi-scan' according to
/home/saulius/struct/CIF-dictionaries/cif_core.dic dictionary named
'cif_core.dic' version 2.4.1 from 2010-06-29.

Automatic conversion script
Id: cif_fix_values 1715 2011-07-08 13:25:40Z adriana 
;
_cod_original_cell_volume 2006.2(3)
_cod_original_sg_symbol_H-M P-1
_cod_database_code 4066375

loop_
_symmetry_equiv_pos_as_xyz
'x, y, z'
'-x, -y, -z'

loop_
_atom_site_label
_atom_site_type_symbol
_atom_site_fract_x
_atom_site_fract_y
_atom_site_fract_z
_atom_site_U_iso_or_equiv
_atom_site_adp_type
_atom_site_occupancy
_atom_site_symmetry_multiplicity
_atom_site_calc_flag
_atom_site_refinement_flags
Zr1 Zr 0.25652(3) -0.14177(2) 0.740215(10) 0.01749(8) Uani 1 1 d .
O3 O 0.1690(2) -0.29942(16) 0.71960(8) 0.0244(4) Uani 1 1 d .
O2 O 0.3609(2) -0.26960(15) 0.81670(8) 0.0225(4) Uani 1 1 d .
O1 O 0.1622(2) -0.06953(16) 0.64881(8) 0.0265(4) Uani 1 1 d .
N2 N 0.3646(2) -0.08108(18) 0.81403(10) 0.0202(4) Uani 1 1 d .
N1 N 0.2385(2) 0.04490(18) 0.70820(10) 0.0212(4) Uani 1 1 d .
C2 C 0.4098(3) -0.1899(2) 0.84201(11) 0.0181(4) Uani 1 1 d .
C4 C 0.4086(3) 0.1132(2) 0.77377(12) 0.0203(5) Uani 1 1 d .
C3 C 0.2655(3) 0.1509(2) 0.73317(12) 0.0227(5) Uani 1 1 d .
H3A H 0.1654 0.2007 0.7594 0.027 Uiso 1 1 calc R
H3B H 0.2871 0.2034 0.6971 0.027 Uiso 1 1 calc R
C25 C 0.5640(4) -0.3324(3) 1.02741(13) 0.0325(6) Uani 1 1 d .
H25A H 0.4560 -0.3387 1.0420 0.039 Uiso 1 1 calc R
H25B H 0.6333 -0.3611 1.0625 0.039 Uiso 1 1 calc R
C28 C -0.0074(3) -0.0805(3) 0.79544(15) 0.0345(6) Uani 1 1 d .
H28A H -0.0873 -0.0658 0.7643 0.041 Uiso 1 1 calc R
H28B H -0.0174 -0.1487 0.8241 0.041 Uiso 1 1 calc R
C24 C 0.6415(3) -0.4128(2) 0.96865(13) 0.0275(5) Uani 1 1 d .
H24 H 0.6531 -0.5005 0.9797 0.033 Uiso 1 1 calc R
C5 C 0.3813(3) 0.0336(2) 0.83157(12) 0.0225(5) Uani 1 1 d .
H5A H 0.4741 0.0142 0.8570 0.027 Uiso 1 1 calc R
H5B H 0.2819 0.0817 0.8587 0.027 Uiso 1 1 calc R
C8 C 0.1575(3) 0.1253(2) 0.59800(11) 0.0202(5) Uani 1 1 d .
C6 C 0.4129(3) 0.2331(2) 0.80056(13) 0.0282(6) Uani 1 1 d .
H6A H 0.5056 0.2140 0.8253 0.042 Uiso 1 1 calc R
H6B H 0.3118 0.2725 0.8281 0.042 Uiso 1 1 calc R
H6C H 0.4241 0.2892 0.7653 0.042 Uiso 1 1 calc R
C35 C 0.5044(4) -0.2462(3) 0.67805(15) 0.0344(6) Uani 1 1 d .
H35A H 0.5119 -0.1970 0.6388 0.041 Uiso 1 1 calc R
H35B H 0.5948 -0.2486 0.7022 0.041 Uiso 1 1 calc R
C18 C 0.5137(3) -0.2329(2) 0.89662(11) 0.0186(5) Uani 1 1 d .
C10 C 0.0866(4) 0.0784(2) 0.54583(12) 0.0279(6) Uani 1 1 d .
H10A H -0.0190 0.0705 0.5633 0.034 Uiso 1 1 calc R
H10B H 0.1614 -0.0042 0.5318 0.034 Uiso 1 1 calc R
C45 C 0.1826(4) -0.4072(2) 0.76046(15) 0.0321(6) Uani 1 1 d .
H45A H 0.1364 -0.3820 0.8047 0.039 Uiso 1 1 calc R
H45B H 0.2979 -0.4604 0.7606 0.039 Uiso 1 1 calc R
C1 C 0.1856(3) 0.0347(2) 0.65395(11) 0.0212(5) Uani 1 1 d .
C14 C 0.2954(4) 0.2263(3) 0.51244(16) 0.0455(8) Uani 1 1 d .
H14 H 0.4016 0.2345 0.4945 0.055 Uiso 1 1 calc R
C19 C 0.4358(3) -0.1537(2) 0.95629(12) 0.0252(5) Uani 1 1 d .
H19A H 0.4206 -0.0661 0.9460 0.030 Uiso 1 1 calc R
H19B H 0.3278 -0.1603 0.9704 0.030 Uiso 1 1 calc R
C11 C 0.3221(3) 0.1352(3) 0.56905(14) 0.0339(6) Uani 1 1 d .
H11A H 0.3715 0.1642 0.6017 0.041 Uiso 1 1 calc R
H11B H 0.3973 0.0531 0.5545 0.041 Uiso 1 1 calc R
C9 C 0.0365(3) 0.2530(2) 0.61868(12) 0.0274(6) Uani 1 1 d .
H9A H -0.0695 0.2456 0.6359 0.033 Uiso 1 1 calc R
H9B H 0.0780 0.2855 0.6527 0.033 Uiso 1 1 calc R
C36 C 0.5294(3) -0.3724(3) 0.65945(14) 0.0317(6) Uani 1 1 d .
C20 C 0.6847(3) -0.2260(3) 0.87548(13) 0.0274(5) Uani 1 1 d .
H20A H 0.7353 -0.2784 0.8377 0.033 Uiso 1 1 calc R
H20B H 0.6755 -0.1400 0.8636 0.033 Uiso 1 1 calc R
C12 C 0.0138(4) 0.3420(2) 0.56136(14) 0.0350(7) Uani 1 1 d .
H12 H -0.0633 0.4251 0.5753 0.042 Uiso 1 1 calc R
C21 C 0.5329(3) -0.3682(2) 0.91452(12) 0.0230(5) Uani 1 1 d .
H21A H 0.4246 -0.3748 0.9283 0.028 Uiso 1 1 calc R
H21B H 0.5820 -0.4211 0.8768 0.028 Uiso 1 1 calc R
C42 C 0.0589(4) -0.2924(3) 0.67215(15) 0.0356(7) Uani 1 1 d .
H42A H 0.1165 -0.2975 0.6286 0.043 Uiso 1 1 calc R
H42B H -0.0342 -0.2138 0.6759 0.043 Uiso 1 1 calc R
C27 C 0.8088(4) -0.4043(3) 0.94726(16) 0.0378(7) Uani 1 1 d .
H27A H 0.8599 -0.4571 0.9097 0.045 Uiso 1 1 calc R
H27B H 0.8793 -0.4341 0.9819 0.045 Uiso 1 1 calc R
C13 C 0.0618(4) 0.1681(2) 0.48834(12) 0.0289(6) Uani 1 1 d .
H13 H 0.0157 0.1362 0.4550 0.035 Uiso 1 1 calc R
C37 C 0.6034(4) -0.4745(3) 0.69802(16) 0.0370(7) Uani 1 1 d .
H37 H 0.6452 -0.4617 0.7353 0.044 Uiso 1 1 calc R
C26 C 0.7117(4) -0.1881(3) 0.98818(15) 0.0390(7) Uani 1 1 d .
H26A H 0.7813 -0.2137 1.0233 0.047 Uiso 1 1 calc R
H26B H 0.6992 -0.1013 0.9767 0.047 Uiso 1 1 calc R
C29 C -0.0479(3) 0.0314(3) 0.83326(14) 0.0315(6) Uani 1 1 d .
C15 C 0.1768(5) 0.3525(3) 0.53529(17) 0.0467(9) Uani 1 1 d .
H15A H 0.2218 0.3830 0.5689 0.056 Uiso 1 1 calc R
H15B H 0.1623 0.4124 0.4994 0.056 Uiso 1 1 calc R
C16 C -0.0553(4) 0.2943(3) 0.50975(13) 0.0311(6) Uani 1 1 d .
H16A H -0.1621 0.2882 0.5266 0.037 Uiso 1 1 calc R
H16B H -0.0712 0.3525 0.4731 0.037 Uiso 1 1 calc R
C23 C 0.7922(3) -0.2706(3) 0.93032(15) 0.0368(7) Uani 1 1 d .
H23 H 0.9022 -0.2650 0.9167 0.044 Uiso 1 1 calc R
C7 C 0.5671(3) 0.0474(3) 0.73299(14) 0.0294(6) Uani 1 1 d .
H7A H 0.5884 0.1038 0.6997 0.044 Uiso 1 1 calc R
H7B H 0.5587 -0.0247 0.7133 0.044 Uiso 1 1 calc R
H7C H 0.6565 0.0206 0.7597 0.044 Uiso 1 1 calc R
C22 C 0.5460(4) -0.1982(3) 1.00998(13) 0.0329(6) Uani 1 1 d .
H22 H 0.4956 -0.1454 1.0482 0.039 Uiso 1 1 calc R
C30 C -0.0135(4) 0.0230(3) 0.89648(16) 0.0431(7) Uani 1 1 d .
H30 H 0.0291 -0.0563 0.9155 0.052 Uiso 1 1 calc R
C39 C 0.5581(5) -0.6149(3) 0.6290(2) 0.0566(11) Uani 1 1 d .
H39 H 0.5658 -0.6962 0.6191 0.068 Uiso 1 1 calc R
C32 C -0.1003(5) 0.2411(4) 0.9064(2) 0.0615(12) Uani 1 1 d .
H32 H -0.1150 0.3117 0.9308 0.074 Uiso 1 1 calc R
C41 C 0.4738(4) -0.3988(3) 0.60444(14) 0.0408(7) Uani 1 1 d .
H41 H 0.4246 -0.3331 0.5765 0.049 Uiso 1 1 calc R
C43 C 0.0027(6) -0.3979(4) 0.6855(2) 0.0722(15) Uani 1 1 d .
H43A H -0.1153 -0.3682 0.7001 0.087 Uiso 1 1 calc R
H43B H 0.0210 -0.4462 0.6462 0.087 Uiso 1 1 calc R
C17 C 0.2250(4) 0.1783(3) 0.46086(13) 0.0404(7) Uani 1 1 d .
H17A H 0.2101 0.2356 0.4238 0.049 Uiso 1 1 calc R
H17B H 0.3009 0.0965 0.4463 0.049 Uiso 1 1 calc R
C31 C -0.0394(4) 0.1257(4) 0.93189(19) 0.0552(10) Uani 1 1 d .
H31 H -0.0146 0.1162 0.9747 0.066 Uiso 1 1 calc R
C34 C -0.1142(4) 0.1495(3) 0.80797(17) 0.0407(7) Uani 1 1 d .
H34 H -0.1420 0.1594 0.7656 0.049 Uiso 1 1 calc R
C44 C 0.0894(6) -0.4730(4) 0.7331(2) 0.0747(15) Uani 1 1 d .
H44A H 0.1645 -0.5519 0.7145 0.090 Uiso 1 1 calc R
H44B H 0.0128 -0.4917 0.7669 0.090 Uiso 1 1 calc R
C33 C -0.1404(4) 0.2542(3) 0.8444(2) 0.0580(11) Uani 1 1 d .
H33 H -0.1858 0.3342 0.8266 0.070 Uiso 1 1 calc R
C40 C 0.4888(5) -0.5182(4) 0.58976(17) 0.0531(10) Uani 1 1 d .
H40 H 0.4503 -0.5329 0.5520 0.064 Uiso 1 1 calc R
C38 C 0.6168(4) -0.5936(3) 0.68303(19) 0.0485(9) Uani 1 1 d .
H38 H 0.6666 -0.6606 0.7102 0.058 Uiso 1 1 calc R

loop_
_atom_site_aniso_label
_atom_site_aniso_U_11
_atom_site_aniso_U_22
_atom_site_aniso_U_33
_atom_site_aniso_U_23
_atom_site_aniso_U_13
_atom_site_aniso_U_12
Zr1 0.01832(13) 0.01639(13) 0.01980(12) 0.00514(9) -0.00629(8) -0.00788(9)
O3 0.0285(9) 0.0221(9) 0.0277(9) 0.0055(7) -0.0089(7) -0.0142(7)
O2 0.0282(9) 0.0193(8) 0.0243(8) 0.0066(7) -0.0114(7) -0.0117(7)
O1 0.0387(11) 0.0209(9) 0.0263(9) 0.0088(7) -0.0140(8) -0.0162(8)
N2 0.0219(10) 0.0180(10) 0.0229(10) 0.0060(8) -0.0090(8) -0.0082(8)
N1 0.0226(10) 0.0186(10) 0.0248(10) 0.0070(8) -0.0087(8) -0.0090(8)
C2 0.0162(11) 0.0189(11) 0.0194(10) 0.0033(9) -0.0034(8) -0.0062(9)
C4 0.0207(12) 0.0168(11) 0.0256(11) 0.0058(9) -0.0077(9) -0.0085(9)
C3 0.0249(12) 0.0191(11) 0.0273(12) 0.0052(10) -0.0112(10) -0.0097(10)
C25 0.0428(16) 0.0322(14) 0.0247(12) 0.0105(11) -0.0148(11) -0.0135(13)
C28 0.0191(13) 0.0333(15) 0.0505(17) -0.0038(13) 0.0033(12) -0.0101(11)
C24 0.0332(14) 0.0219(12) 0.0284(13) 0.0097(10) -0.0142(11) -0.0083(11)
C5 0.0258(12) 0.0201(12) 0.0246(11) 0.0044(10) -0.0082(9) -0.0104(10)
C8 0.0218(12) 0.0167(11) 0.0220(11) 0.0056(9) -0.0057(9) -0.0064(9)
C6 0.0361(15) 0.0214(12) 0.0333(13) 0.0083(11) -0.0157(11) -0.0146(11)
C35 0.0292(15) 0.0304(14) 0.0387(15) 0.0012(12) 0.0082(12) -0.0082(12)
C18 0.0188(11) 0.0179(11) 0.0193(10) 0.0038(9) -0.0057(8) -0.0058(9)
C10 0.0422(16) 0.0214(12) 0.0229(12) 0.0059(10) -0.0091(11) -0.0134(12)
C45 0.0374(16) 0.0218(12) 0.0422(15) 0.0132(12) -0.0141(12) -0.0150(12)
C1 0.0208(12) 0.0206(11) 0.0232(11) 0.0056(10) -0.0071(9) -0.0076(10)
C14 0.0345(17) 0.063(2) 0.0434(17) 0.0332(16) -0.0086(13) -0.0255(16)
C19 0.0298(13) 0.0226(12) 0.0215(11) 0.0022(10) -0.0059(10) -0.0062(10)
C11 0.0228(14) 0.0417(16) 0.0353(14) 0.0173(13) -0.0058(11) -0.0104(12)
C9 0.0301(14) 0.0226(12) 0.0238(12) 0.0026(10) -0.0124(10) 0.0010(11)
C36 0.0258(14) 0.0315(14) 0.0350(14) 0.0004(12) 0.0091(11) -0.0106(11)
C20 0.0180(12) 0.0316(14) 0.0321(13) 0.0096(11) -0.0060(10) -0.0080(11)
C12 0.0498(18) 0.0170(12) 0.0337(14) 0.0040(11) -0.0225(13) -0.0005(12)
C21 0.0288(13) 0.0189(11) 0.0237(11) 0.0058(10) -0.0098(10) -0.0097(10)
C42 0.0470(17) 0.0349(15) 0.0363(15) 0.0063(13) -0.0229(13) -0.0231(14)
C27 0.0275(15) 0.0354(16) 0.0461(17) 0.0124(13) -0.0170(12) -0.0027(12)
C13 0.0447(16) 0.0232(13) 0.0211(12) 0.0060(10) -0.0114(11) -0.0128(12)
C37 0.0259(14) 0.0336(15) 0.0451(17) 0.0020(13) 0.0056(12) -0.0057(12)
C26 0.0499(18) 0.0353(15) 0.0444(17) 0.0131(13) -0.0300(14) -0.0242(14)
C29 0.0130(12) 0.0368(15) 0.0438(16) -0.0047(13) 0.0038(10) -0.0093(11)
C15 0.071(2) 0.0355(16) 0.0502(19) 0.0289(15) -0.0346(17) -0.0344(17)
C16 0.0340(15) 0.0306(14) 0.0257(12) 0.0071(11) -0.0144(11) -0.0047(12)
C23 0.0214(13) 0.0424(17) 0.0499(17) 0.0150(14) -0.0176(12) -0.0129(12)
C7 0.0178(12) 0.0297(14) 0.0422(15) 0.0049(12) -0.0038(11) -0.0106(11)
C22 0.0487(17) 0.0274(14) 0.0241(12) 0.0016(11) -0.0151(12) -0.0114(13)
C30 0.0295(16) 0.053(2) 0.0437(17) -0.0031(15) 0.0053(13) -0.0131(14)
C39 0.056(2) 0.0389(18) 0.075(3) -0.0187(19) 0.032(2) -0.0264(17)
C32 0.043(2) 0.066(3) 0.078(3) -0.041(2) 0.0225(19) -0.0263(19)
C41 0.0425(18) 0.0508(19) 0.0311(14) 0.0030(14) 0.0072(12) -0.0227(15)
C43 0.098(3) 0.068(3) 0.091(3) 0.041(2) -0.068(3) -0.066(3)
C17 0.0404(17) 0.0437(17) 0.0263(13) 0.0139(13) 0.0013(12) -0.0043(14)
C31 0.0399(19) 0.076(3) 0.052(2) -0.023(2) 0.0109(15) -0.0243(19)
C34 0.0244(14) 0.0346(16) 0.058(2) -0.0009(14) -0.0002(13) -0.0051(12)
C44 0.115(4) 0.053(2) 0.094(3) 0.040(2) -0.073(3) -0.063(3)
C33 0.0347(18) 0.0322(17) 0.098(3) -0.0059(19) 0.0099(19) -0.0050(14)
C40 0.058(2) 0.069(2) 0.0432(18) -0.0209(18) 0.0204(16) -0.042(2)
C38 0.0360(18) 0.0301(16) 0.069(2) 0.0037(16) 0.0142(16) -0.0056(14)

loop_
_atom_type_symbol
_atom_type_description
_atom_type_scat_dispersion_real
_atom_type_scat_dispersion_imag
_atom_type_scat_source
C C 0.0033 0.0016 'International Tables Vol C Tables 4.2.6.8 and 6.1.1.4'
H H 0.0000 0.0000 'International Tables Vol C Tables 4.2.6.8 and 6.1.1.4'
N N 0.0061 0.0033 'International Tables Vol C Tables 4.2.6.8 and 6.1.1.4'
O O 0.0106 0.0060 'International Tables Vol C Tables 4.2.6.8 and 6.1.1.4'
Zr Zr -2.9673 0.5597 'International Tables Vol C Tables 4.2.6.8 and 6.1.1.4'

loop_
_geom_angle_atom_site_label_1
_geom_angle_atom_site_label_2
_geom_angle_atom_site_label_3
_geom_angle
N1 Zr1 N2 77.74(7)
N1 Zr1 O2 137.43(7)
N2 Zr1 O2 59.84(7)
N1 Zr1 O1 59.68(7)
N2 Zr1 O1 137.25(7)
O2 Zr1 O1 161.62(7)
N1 Zr1 O3 141.16(7)
N2 Zr1 O3 140.18(7)
O2 Zr1 O3 81.29(6)
O1 Zr1 O3 82.46(6)
N1 Zr1 C28 94.31(9)
N2 Zr1 C28 94.87(9)
O2 Zr1 C28 92.75(9)
O1 Zr1 C28 92.09(10)
O3 Zr1 C28 77.59(8)
N1 Zr1 C35 96.99(9)
N2 Zr1 C35 96.27(10)
O2 Zr1 C35 84.98(9)
O1 Zr1 C35 85.92(9)
O3 Zr1 C35 87.97(9)
C28 Zr1 C35 165.57(10)
N1 Zr1 C2 107.59(7)
N2 Zr1 C2 30.04(7)
O2 Zr1 C2 29.86(7)
O1 Zr1 C2 165.59(7)
O3 Zr1 C2 110.98(7)
C28 Zr1 C2 95.82(9)
C35 Zr1 C2 89.31(9)
N1 Zr1 C1 30.04(7)
N2 Zr1 C1 107.59(7)
O2 Zr1 C1 165.87(7)
O1 Zr1 C1 29.69(7)
O3 Zr1 C1 111.95(7)
C28 Zr1 C1 94.93(10)
C35 Zr1 C1 90.42(9)
C2 Zr1 C1 137.03(7)
C45 O3 C42 109.66(19)
C45 O3 Zr1 124.94(15)
C42 O3 Zr1 123.99(15)
C2 O2 Zr1 93.23(13)
C1 O1 Zr1 93.15(13)
C2 N2 C5 129.8(2)
C2 N2 Zr1 93.45(14)
C5 N2 Zr1 136.71(15)
C1 N1 C3 129.0(2)
C1 N1 Zr1 93.85(15)
C3 N1 Zr1 137.17(15)
O2 C2 N2 113.3(2)
O2 C2 C18 118.3(2)
N2 C2 C18 128.4(2)
O2 C2 Zr1 56.91(11)
N2 C2 Zr1 56.51(12)
C18 C2 Zr1 172.53(16)
C7 C4 C5 111.1(2)
C7 C4 C6 110.6(2)
C5 C4 C6 106.4(2)
C7 C4 C3 110.3(2)
C5 C4 C3 111.8(2)
C6 C4 C3 106.49(19)
N1 C3 C4 112.75(19)
C22 C25 C24 109.0(2)
C29 C28 Zr1 113.52(18)
C27 C24 C25 109.5(2)
C27 C24 C21 109.7(2)
C25 C24 C21 109.6(2)
N2 C5 C4 113.2(2)
C1 C8 C10 110.27(19)
C1 C8 C9 111.3(2)
C10 C8 C9 107.7(2)
C1 C8 C11 109.01(19)
C10 C8 C11 107.9(2)
C9 C8 C11 110.6(2)
C36 C35 Zr1 116.58(19)
C2 C18 C19 111.30(19)
C2 C18 C21 110.13(19)
C19 C18 C21 108.0(2)
C2 C18 C20 109.21(19)
C19 C18 C20 109.9(2)
C21 C18 C20 108.2(2)
C8 C10 C13 110.5(2)
O3 C45 C44 105.5(2)
O1 C1 N1 113.2(2)
O1 C1 C8 118.6(2)
N1 C1 C8 128.2(2)
O1 C1 Zr1 57.16(11)
N1 C1 Zr1 56.11(12)
C8 C1 Zr1 172.97(17)
C15 C14 C17 109.7(3)
C15 C14 C11 109.3(3)
C17 C14 C11 109.5(3)
C22 C19 C18 109.8(2)
C14 C11 C8 109.5(2)
C12 C9 C8 109.7(2)
C41 C36 C37 115.9(3)
C41 C36 C35 122.5(3)
C37 C36 C35 121.5(3)
C23 C20 C18 109.8(2)
C15 C12 C16 109.8(3)
C15 C12 C9 109.3(2)
C16 C12 C9 109.9(2)
C24 C21 C18 110.15(19)
O3 C42 C43 105.9(2)
C24 C27 C23 109.7(2)
C16 C13 C17 109.7(2)
C16 C13 C10 109.4(2)
C17 C13 C10 109.4(2)
C38 C37 C36 121.8(3)
C22 C26 C23 109.9(2)
C34 C29 C30 116.9(3)
C34 C29 C28 122.6(3)
C30 C29 C28 120.5(3)
C12 C15 C14 110.0(2)
C13 C16 C12 109.4(2)
C27 C23 C26 110.0(3)
C27 C23 C20 109.3(2)
C26 C23 C20 108.8(2)
C26 C22 C25 110.0(2)
C26 C22 C19 109.6(2)
C25 C22 C19 109.5(2)
C31 C30 C29 122.1(4)
C40 C39 C38 119.4(3)
C31 C32 C33 119.2(3)
C40 C41 C36 121.8(3)
C44 C43 C42 109.0(3)
C13 C17 C14 109.1(2)
C32 C31 C30 120.8(4)
C29 C34 C33 120.7(3)
C43 C44 C45 108.9(3)
C32 C33 C34 120.2(4)
C39 C40 C41 120.8(4)
C39 C38 C37 120.3(3)

loop_
_geom_bond_atom_site_label_1
_geom_bond_atom_site_label_2
_geom_bond_distance
Zr1 N1 2.183(2)
Zr1 N2 2.1867(19)
Zr1 O2 2.1962(17)
Zr1 O1 2.2083(17)
Zr1 O3 2.2887(17)
Zr1 C28 2.358(3)
Zr1 C35 2.366(3)
Zr1 C2 2.617(2)
Zr1 C1 2.624(2)
O3 C45 1.456(3)
O3 C42 1.461(3)
O2 C2 1.305(3)
O1 C1 1.302(3)
N2 C2 1.313(3)
N2 C5 1.454(3)
N1 C1 1.317(3)
N1 C3 1.461(3)
C2 C18 1.519(3)
C4 C7 1.521(4)
C4 C5 1.536(3)
C4 C6 1.537(3)
C4 C3 1.540(3)
C25 C22 1.532(4)
C25 C24 1.532(4)
C28 C29 1.469(4)
C24 C27 1.523(4)
C24 C21 1.537(3)
C8 C1 1.523(3)
C8 C10 1.540(3)
C8 C9 1.540(3)
C8 C11 1.543(4)
C35 C36 1.464(4)
C18 C19 1.541(3)
C18 C21 1.544(3)
C18 C20 1.547(3)
C10 C13 1.542(3)
C45 C44 1.478(4)
C14 C15 1.532(5)
C14 C17 1.533(5)
C14 C11 1.537(4)
C19 C22 1.538(3)
C9 C12 1.534(4)
C36 C41 1.403(4)
C36 C37 1.408(4)
C20 C23 1.543(4)
C12 C15 1.518(5)
C12 C16 1.524(4)
C42 C43 1.469(4)
C27 C23 1.527(4)
C13 C16 1.520(4)
C13 C17 1.525(4)
C37 C38 1.389(5)
C26 C22 1.519(5)
C26 C23 1.534(5)
C29 C34 1.392(4)
C29 C30 1.399(4)
C30 C31 1.373(5)
C39 C40 1.365(6)
C39 C38 1.379(6)
C32 C31 1.363(6)
C32 C33 1.387(6)
C41 C40 1.388(5)
C43 C44 1.413(5)
C34 C33 1.404(5)
